data_7241275
loop_
_publ_author_name
'Surampudi, Anuja Venkata Sai Durga'
'Rajendrakumar, Satyasree'
'Nanubolu, Jagadeesh Babu'
'Balasubramanian, Sridhar'
'Surov, Artem O.'
'Voronin, Alexander P.'
'Perlovich, German L.'

_publ_section_title
;
 Influence of crystal packing on the thermal properties of cocrystals and
 cocrystal solvates of olanzapine: insights from computations
;
_journal_name_full CrystEngComm
_journal_paper_doi 10.1039/D0CE00914H
_journal_year 2020
_chemical_formula_moiety 'C17 H20 N4 S, C6 H6 O2, 2(C6 H6)'
_chemical_formula_sum 'C35 H38 N4 O2 S'
_chemical_formula_weight 578.75
_chemical_name_systematic '1:1:2 Cocrystal of Olanzapine, Hydroquinone and Benzene'
_space_group_crystal_system triclinic
_space_group_IT_number 2
_space_group_name_Hall '-P 1'
_space_group_name_H-M_alt 'P -1'
_atom_sites_solution_hydrogens mixed
_audit_creation_method SHELXL-2018/3
_audit_update_record
;
2020-06-23 deposited with the CCDC.	2020-08-18 downloaded from the CCDC.
;
_cell_angle_alpha 88.452(2)
_cell_angle_beta 87.7422(17)
_cell_angle_gamma 82.8273(19)
_cell_formula_units_Z 2
_cell_length_a 9.1116(5)
_cell_length_b 10.7195(7)
_cell_length_c 15.8385(9)
_cell_measurement_reflns_used 9797
_cell_measurement_temperature 100(2)
_cell_measurement_theta_max 28.322
_cell_measurement_theta_min 2.284
_cell_volume 1533.30(16)
_computing_cell_refinement '<i>SAINT</i> (Bruker, 2016)'
_computing_data_collection '<i>APEX3</i> (Bruker, 2016)'
_computing_data_reduction 'Bruker SAINT'
_computing_structure_refinement 'SHELXL-2018/3 (Sheldrick, 2018)'
_computing_structure_solution '<i>SHELXT</i> (Sheldrick, 2015)'
_diffrn_ambient_temperature 100(2)
_diffrn_measured_fraction_theta_full 0.998
_diffrn_measured_fraction_theta_max 0.998
_diffrn_measurement_device_type 'Bruker D8 QUEST PHOTON-100'
_diffrn_measurement_method '\w and \f'
_diffrn_radiation_type MoK\a
_diffrn_radiation_wavelength 0.71073
_diffrn_reflns_av_R_equivalents 0.0199
_diffrn_reflns_av_unetI/netI 0.0176
_diffrn_reflns_Laue_measured_fraction_full 0.998
_diffrn_reflns_Laue_measured_fraction_max 0.998
_diffrn_reflns_limit_h_max 10
_diffrn_reflns_limit_h_min -11
_diffrn_reflns_limit_k_max 13
_diffrn_reflns_limit_k_min -13
_diffrn_reflns_limit_l_max 20
_diffrn_reflns_limit_l_min -20
_diffrn_reflns_number 31345
_diffrn_reflns_point_group_measured_fraction_full 0.998
_diffrn_reflns_point_group_measured_fraction_max 0.998
_diffrn_reflns_theta_full 25.242
_diffrn_reflns_theta_max 27.500
_diffrn_reflns_theta_min 2.254
_diffrn_source microfocus
_exptl_absorpt_coefficient_mu 0.144
_exptl_absorpt_correction_T_max 0.7457
_exptl_absorpt_correction_T_min 0.7258
_exptl_absorpt_correction_type multi-scan
_exptl_absorpt_process_details 'SADABS 2014/5'
_exptl_crystal_density_diffrn 1.254
_exptl_crystal_description plate
_exptl_crystal_F_000 616
_exptl_crystal_size_max 0.380
_exptl_crystal_size_mid 0.320
_exptl_crystal_size_min 0.190
_refine_diff_density_max 0.343
_refine_diff_density_min -0.326
_refine_diff_density_rms 0.061
_refine_ls_extinction_method none
_refine_ls_goodness_of_fit_ref 1.051
_refine_ls_hydrogen_treatment mixed
_refine_ls_matrix_type full
_refine_ls_number_parameters 393
_refine_ls_number_reflns 7025
_refine_ls_number_restraints 0
_refine_ls_restrained_S_all 1.051
_refine_ls_R_factor_all 0.0409
_refine_ls_R_factor_gt 0.0362
_refine_ls_shift/su_max 0.001
_refine_ls_shift/su_mean 0.000
_refine_ls_structure_factor_coef Fsqd
_refine_ls_weighting_details 'w=1/[\s^2^(Fo^2^)+(0.0453P)^2^+0.7827P] where P=(Fo^2^+2Fc^2^)/3'
_refine_ls_weighting_scheme calc
_refine_ls_wR_factor_gt 0.0928
_refine_ls_wR_factor_ref 0.0963
_reflns_Friedel_coverage 0.000
_reflns_number_gt 6367
_reflns_number_total 7025
_reflns_threshold_expression 'I > 2\s(I)'
_cod_data_source_file d0ce00914h2.cif
_cod_data_source_block KA44_0m-auto
_cod_database_code 7241275
_shelx_shelxl_version_number 2018/3
_shelx_space_group_comment
;
The symmetry employed for this shelxl refinement is uniquely defined
by the following loop, which should always be used as a source of
symmetry information in preference to the above space-group names.
They are only intended as comments.
;
_shelx_estimated_absorpt_t_min 0.947
_shelx_estimated_absorpt_t_max 0.973

loop_
_space_group_symop_operation_xyz
'x, y, z'
'-x, -y, -z'

loop_
_atom_site_label
_atom_site_type_symbol
_atom_site_fract_x
_atom_site_fract_y
_atom_site_fract_z
_atom_site_U_iso_or_equiv
_atom_site_adp_type
_atom_site_occupancy
_atom_site_site_symmetry_order
_atom_site_calc_flag
_atom_site_refinement_flags_posn
_atom_site_refinement_flags_adp
_atom_site_refinement_flags_occupancy
_atom_site_disorder_assembly
_atom_site_disorder_group
C1 C 0.19352(12) 0.70489(10) 0.68275(7) 0.0128(2) Uani 1 1 d . . . . .
C2 C 0.14475(13) 0.75674(11) 0.76024(7) 0.0167(2) Uani 1 1 d . . . . .
H2 H 0.192355 0.725993 0.810295 0.020 Uiso 1 1 calc R U . . .
C3 C 0.02744(14) 0.85279(12) 0.76525(8) 0.0195(2) Uani 1 1 d . . . . .
H3 H -0.005402 0.887021 0.818404 0.023 Uiso 1 1 calc R U . . .
C4 C -0.04144(14) 0.89838(11) 0.69198(8) 0.0181(2) Uani 1 1 d . . . . .
H4 H -0.121802 0.963930 0.694761 0.022 Uiso 1 1 calc R U . . .
C5 C 0.00790(13) 0.84754(11) 0.61446(7) 0.0150(2) Uani 1 1 d . . . . .
H5 H -0.038345 0.880439 0.564486 0.018 Uiso 1 1 calc R U . . .
C6 C 0.12380(12) 0.74926(10) 0.60835(7) 0.0117(2) Uani 1 1 d . . . . .
C7 C 0.20335(11) 0.59183(10) 0.50662(7) 0.0111(2) Uani 1 1 d . . . . .
C8 C 0.21488(12) 0.48564(10) 0.56818(7) 0.0115(2) Uani 1 1 d . . . . .
C9 C 0.27547(12) 0.49593(10) 0.64523(7) 0.0122(2) Uani 1 1 d . . . . .
C10 C 0.20847(13) 0.28056(11) 0.62231(7) 0.0155(2) Uani 1 1 d . . . . .
C11 C 0.17428(12) 0.36175(11) 0.55666(7) 0.0131(2) Uani 1 1 d . . . . .
H11 H 0.127872 0.338937 0.507674 0.016 Uiso 1 1 calc R U . . .
C12 C 0.18411(16) 0.14522(12) 0.63265(8) 0.0227(3) Uani 1 1 d . . . . .
H12A H 0.126020 0.122109 0.586019 0.034 Uiso 1 1 calc R U . . .
H12B H 0.130449 0.132762 0.686453 0.034 Uiso 1 1 calc R U . . .
H12C H 0.279930 0.092276 0.632240 0.034 Uiso 1 1 calc R U . . .
C13 C 0.19782(13) 0.65756(11) 0.35613(7) 0.0153(2) Uani 1 1 d . . . . .
H13A H 0.291547 0.690866 0.339402 0.018 Uiso 1 1 calc R U . . .
H13B H 0.126146 0.728140 0.376890 0.018 Uiso 1 1 calc R U . . .
C14 C 0.13687(13) 0.59926(11) 0.28037(7) 0.0166(2) Uani 1 1 d . . . . .
H14A H 0.038547 0.573926 0.296427 0.020 Uiso 1 1 calc R U . . .
H14B H 0.123351 0.663236 0.234157 0.020 Uiso 1 1 calc R U . . .
C15 C 0.32727(13) 0.45457(11) 0.39310(7) 0.0154(2) Uani 1 1 d . . . . .
H15A H 0.345104 0.391366 0.439484 0.019 Uiso 1 1 calc R U . . .
H15B H 0.423137 0.483299 0.375339 0.019 Uiso 1 1 calc R U . . .
C16 C 0.26289(14) 0.39573(11) 0.31914(7) 0.0176(2) Uani 1 1 d . . . . .
H16A H 0.332854 0.323600 0.299007 0.021 Uiso 1 1 calc R U . . .
H16B H 0.169179 0.363871 0.337756 0.021 Uiso 1 1 calc R U . . .
C17 C 0.16121(15) 0.43187(13) 0.18109(8) 0.0228(3) Uani 1 1 d . . . . .
H17A H 0.140358 0.494101 0.135296 0.034 Uiso 1 1 calc R U . . .
H17B H 0.068257 0.404519 0.203341 0.034 Uiso 1 1 calc R U . . .
H17C H 0.226371 0.359212 0.159363 0.034 Uiso 1 1 calc R U . . .
C18 C 0.37017(13) 0.95892(11) 0.47263(7) 0.0139(2) Uani 1 1 d . . . . .
C19 C 0.40544(13) 1.07851(11) 0.44981(8) 0.0159(2) Uani 1 1 d . . . . .
H19 H 0.340926 1.132458 0.415279 0.019 Uiso 1 1 calc R U . . .
C20 C 0.46586(13) 0.88045(11) 0.52288(7) 0.0151(2) Uani 1 1 d . . . . .
H20 H 0.443238 0.798650 0.538567 0.018 Uiso 1 1 calc R U . . .
C21 C 0.50052(12) 0.48890(11) 0.08843(7) 0.0141(2) Uani 1 1 d . . . . .
C22 C 0.59557(13) 0.40731(12) 0.03850(7) 0.0180(2) Uani 1 1 d . . . . .
H22 H 0.661700 0.343574 0.064603 0.022 Uiso 1 1 calc R U . . .
C23 C 0.40508(13) 0.58204(11) 0.04936(7) 0.0168(2) Uani 1 1 d . . . . .
H23 H 0.339944 0.638731 0.082668 0.020 Uiso 1 1 calc R U . . .
C24 C 0.3707(3) 0.9100(2) 0.17486(13) 0.0611(6) Uani 1 1 d . . . . .
H24 H 0.328337 0.833266 0.177409 0.073 Uiso 1 1 calc R U . . .
C25 C 0.4446(2) 0.94581(15) 0.24308(10) 0.0364(4) Uani 1 1 d . . . . .
H25 H 0.453543 0.893996 0.292681 0.044 Uiso 1 1 calc R U . . .
C26 C 0.50495(16) 1.05686(14) 0.23840(9) 0.0284(3) Uani 1 1 d . . . . .
H26 H 0.555463 1.082136 0.285152 0.034 Uiso 1 1 calc R U . . .
C27 C 0.49299(18) 1.13187(15) 0.16673(10) 0.0335(3) Uani 1 1 d . . . . .
H27 H 0.535351 1.208547 0.164239 0.040 Uiso 1 1 calc R U . . .
C28 C 0.4203(2) 1.0968(2) 0.09874(11) 0.0473(4) Uani 1 1 d . . . . .
H28 H 0.412867 1.148878 0.049220 0.057 Uiso 1 1 calc R U . . .
C29 C 0.3585(2) 0.9868(3) 0.10227(12) 0.0659(7) Uani 1 1 d . . . . .
H29 H 0.307336 0.962693 0.055406 0.079 Uiso 1 1 calc R U . . .
C30 C 0.1602(2) 0.32894(17) -0.03583(10) 0.0392(4) Uani 1 1 d . . . . .
H30 H 0.205091 0.400795 -0.022092 0.047 Uiso 1 1 calc R U . . .
C31 C 0.02215(18) 0.31281(14) -0.00198(9) 0.0310(3) Uani 1 1 d . . . . .
H31 H -0.027486 0.373120 0.035553 0.037 Uiso 1 1 calc R U . . .
C32 C -0.04415(17) 0.20968(15) -0.02234(10) 0.0331(3) Uani 1 1 d . . . . .
H32 H -0.139248 0.198584 0.001260 0.040 Uiso 1 1 calc R U . . .
C33 C 0.0279(2) 0.12236(17) -0.07714(13) 0.0467(4) Uani 1 1 d . . . . .
H33 H -0.018321 0.051664 -0.091834 0.056 Uiso 1 1 calc R U . . .
C34 C 0.1675(2) 0.13761(18) -0.11078(11) 0.0458(4) Uani 1 1 d . . . . .
H34 H 0.217393 0.077214 -0.148166 0.055 Uiso 1 1 calc R U . . .
C35 C 0.23362(18) 0.24093(19) -0.08969(10) 0.0415(4) Uani 1 1 d . . . . .
H35 H 0.329574 0.251500 -0.112209 0.050 Uiso 1 1 calc R U . . .
H1N H 0.3565(18) 0.5931(15) 0.7271(11) 0.024(4) Uiso 1 1 d . . . . .
H1O H 0.225(2) 0.854(2) 0.4661(13) 0.050(6) Uiso 1 1 d . . . . .
H2O H 0.418(2) 0.4954(19) 0.1992(13) 0.050(6) Uiso 1 1 d . . . . .
N1 N 0.31426(11) 0.60638(9) 0.67862(6) 0.01390(19) Uani 1 1 d . . . . .
N2 N 0.17075(10) 0.70962(9) 0.52587(6) 0.01202(19) Uani 1 1 d . . . . .
N3 N 0.22408(11) 0.56160(9) 0.42295(6) 0.01284(19) Uani 1 1 d . . . . .
N4 N 0.23450(11) 0.48875(10) 0.24930(6) 0.0152(2) Uani 1 1 d . . . . .
O1 O 0.24170(10) 0.92455(8) 0.44404(6) 0.01959(19) Uani 1 1 d . . . . .
O2 O 0.50502(10) 0.47565(9) 0.17489(5) 0.01942(19) Uani 1 1 d . . . . .
S1 S 0.28902(3) 0.35479(3) 0.70204(2) 0.01549(8) Uani 1 1 d . . . . .

loop_
_atom_site_aniso_label
_atom_site_aniso_U_11
_atom_site_aniso_U_22
_atom_site_aniso_U_33
_atom_site_aniso_U_23
_atom_site_aniso_U_13
_atom_site_aniso_U_12
C1 0.0118(5) 0.0129(5) 0.0145(5) -0.0006(4) -0.0013(4) -0.0040(4)
C2 0.0195(6) 0.0188(6) 0.0126(5) -0.0012(4) -0.0035(4) -0.0043(5)
C3 0.0235(6) 0.0184(6) 0.0168(6) -0.0061(4) 0.0010(5) -0.0025(5)
C4 0.0185(6) 0.0136(5) 0.0220(6) -0.0046(4) -0.0001(5) 0.0002(4)
C5 0.0164(5) 0.0125(5) 0.0166(5) -0.0001(4) -0.0031(4) -0.0029(4)
C6 0.0122(5) 0.0114(5) 0.0122(5) -0.0002(4) -0.0004(4) -0.0046(4)
C7 0.0074(5) 0.0149(5) 0.0110(5) 0.0011(4) -0.0009(4) -0.0020(4)
C8 0.0099(5) 0.0134(5) 0.0107(5) 0.0004(4) 0.0012(4) -0.0002(4)
C9 0.0098(5) 0.0137(5) 0.0126(5) 0.0019(4) -0.0001(4) 0.0003(4)
C10 0.0166(5) 0.0150(6) 0.0144(5) 0.0002(4) 0.0006(4) -0.0010(4)
C11 0.0126(5) 0.0139(5) 0.0124(5) -0.0007(4) 0.0008(4) -0.0005(4)
C12 0.0334(7) 0.0140(6) 0.0207(6) 0.0029(5) -0.0020(5) -0.0040(5)
C13 0.0195(6) 0.0153(5) 0.0107(5) 0.0026(4) -0.0008(4) -0.0019(4)
C14 0.0166(5) 0.0207(6) 0.0123(5) 0.0008(4) -0.0009(4) -0.0017(4)
C15 0.0147(5) 0.0174(6) 0.0128(5) 0.0001(4) 0.0031(4) 0.0022(4)
C16 0.0226(6) 0.0162(6) 0.0136(5) -0.0008(4) 0.0041(4) -0.0026(5)
C17 0.0233(6) 0.0314(7) 0.0159(6) -0.0054(5) -0.0004(5) -0.0108(5)
C18 0.0134(5) 0.0138(5) 0.0147(5) 0.0003(4) -0.0005(4) -0.0028(4)
C19 0.0155(5) 0.0130(5) 0.0190(5) 0.0045(4) -0.0030(4) -0.0011(4)
C20 0.0166(5) 0.0101(5) 0.0185(5) 0.0027(4) -0.0005(4) -0.0026(4)
C21 0.0128(5) 0.0207(6) 0.0094(5) 0.0016(4) -0.0006(4) -0.0049(4)
C22 0.0165(6) 0.0223(6) 0.0136(5) 0.0048(4) 0.0001(4) 0.0032(5)
C23 0.0168(6) 0.0192(6) 0.0135(5) -0.0005(4) 0.0028(4) 0.0006(4)
C24 0.0780(15) 0.0583(12) 0.0549(12) -0.0295(10) 0.0318(11) -0.0444(11)
C25 0.0477(9) 0.0267(7) 0.0326(8) 0.0002(6) 0.0153(7) -0.0005(7)
C26 0.0276(7) 0.0338(8) 0.0231(7) -0.0018(6) 0.0003(5) -0.0016(6)
C27 0.0382(8) 0.0303(8) 0.0312(8) 0.0027(6) 0.0028(6) -0.0036(6)
C28 0.0425(10) 0.0700(13) 0.0279(8) 0.0098(8) -0.0073(7) -0.0017(9)
C29 0.0542(12) 0.119(2) 0.0329(10) -0.0266(11) 0.0006(8) -0.0402(13)
C30 0.0475(10) 0.0490(10) 0.0260(7) 0.0048(7) -0.0078(7) -0.0245(8)
C31 0.0383(8) 0.0267(7) 0.0285(7) -0.0077(6) -0.0049(6) -0.0034(6)
C32 0.0264(7) 0.0300(8) 0.0431(9) -0.0129(6) 0.0033(6) -0.0032(6)
C33 0.0505(10) 0.0321(9) 0.0584(11) -0.0228(8) 0.0084(9) -0.0068(8)
C34 0.0476(10) 0.0490(10) 0.0347(9) -0.0060(7) 0.0091(7) 0.0152(8)
C35 0.0303(8) 0.0724(12) 0.0210(7) 0.0156(7) -0.0011(6) -0.0066(8)
N1 0.0125(4) 0.0164(5) 0.0129(5) -0.0009(4) -0.0047(4) -0.0007(4)
N2 0.0118(4) 0.0133(5) 0.0112(4) 0.0007(3) -0.0010(3) -0.0027(3)
N3 0.0145(5) 0.0135(5) 0.0097(4) 0.0012(3) 0.0002(3) 0.0013(4)
N4 0.0164(5) 0.0198(5) 0.0101(4) -0.0013(4) 0.0010(4) -0.0046(4)
O1 0.0177(4) 0.0169(4) 0.0258(5) 0.0079(4) -0.0083(3) -0.0077(3)
O2 0.0138(4) 0.0351(5) 0.0084(4) 0.0019(3) -0.0006(3) 0.0002(4)
S1 0.01864(15) 0.01489(14) 0.01234(13) 0.00335(10) -0.00296(10) 0.00027(10)

loop_
_atom_type_symbol
_atom_type_description
_atom_type_scat_dispersion_real
_atom_type_scat_dispersion_imag
_atom_type_scat_source
C C 0.0033 0.0016 'International Tables Vol C Tables 4.2.6.8 and 6.1.1.4'
H H 0.0000 0.0000 'International Tables Vol C Tables 4.2.6.8 and 6.1.1.4'
N N 0.0061 0.0033 'International Tables Vol C Tables 4.2.6.8 and 6.1.1.4'
O O 0.0106 0.0060 'International Tables Vol C Tables 4.2.6.8 and 6.1.1.4'
S S 0.1246 0.1234 'International Tables Vol C Tables 4.2.6.8 and 6.1.1.4'

loop_
_geom_angle_atom_site_label_1
_geom_angle_atom_site_label_2
_geom_angle_atom_site_label_3
_geom_angle
_geom_angle_site_symmetry_1
_geom_angle_site_symmetry_3
_geom_angle_publ_flag
C2 C1 C6 120.10(11) . . ?
C2 C1 N1 120.24(10) . . ?
C6 C1 N1 119.65(10) . . ?
C3 C2 C1 120.90(11) . . ?
C3 C2 H2 119.6 . . ?
C1 C2 H2 119.6 . . ?
C4 C3 C2 119.54(11) . . ?
C4 C3 H3 120.2 . . ?
C2 C3 H3 120.2 . . ?
C3 C4 C5 119.67(11) . . ?
C3 C4 H4 120.2 . . ?
C5 C4 H4 120.2 . . ?
C4 C5 C6 121.62(11) . . ?
C4 C5 H5 119.2 . . ?
C6 C5 H5 119.2 . . ?
C5 C6 C1 118.14(10) . . ?
C5 C6 N2 116.87(10) . . ?
C1 C6 N2 124.73(10) . . ?
N2 C7 N3 118.67(10) . . ?
N2 C7 C8 124.89(10) . . ?
N3 C7 C8 116.40(10) . . ?
C9 C8 C11 111.87(10) . . ?
C9 C8 C7 120.82(10) . . ?
C11 C8 C7 127.24(10) . . ?
C8 C9 N1 125.93(10) . . ?
C8 C9 S1 111.60(8) . . ?
N1 C9 S1 122.35(8) . . ?
C11 C10 C12 128.96(11) . . ?
C11 C10 S1 110.75(9) . . ?
C12 C10 S1 120.29(9) . . ?
C10 C11 C8 113.79(10) . . ?
C10 C11 H11 123.1 . . ?
C8 C11 H11 123.1 . . ?
C10 C12 H12A 109.5 . . ?
C10 C12 H12B 109.5 . . ?
H12A C12 H12B 109.5 . . ?
C10 C12 H12C 109.5 . . ?
H12A C12 H12C 109.5 . . ?
H12B C12 H12C 109.5 . . ?
N3 C13 C14 109.05(9) . . ?
N3 C13 H13A 109.9 . . ?
C14 C13 H13A 109.9 . . ?
N3 C13 H13B 109.9 . . ?
C14 C13 H13B 109.9 . . ?
H13A C13 H13B 108.3 . . ?
N4 C14 C13 112.68(9) . . ?
N4 C14 H14A 109.1 . . ?
C13 C14 H14A 109.1 . . ?
N4 C14 H14B 109.1 . . ?
C13 C14 H14B 109.1 . . ?
H14A C14 H14B 107.8 . . ?
N3 C15 C16 109.65(9) . . ?
N3 C15 H15A 109.7 . . ?
C16 C15 H15A 109.7 . . ?
N3 C15 H15B 109.7 . . ?
C16 C15 H15B 109.7 . . ?
H15A C15 H15B 108.2 . . ?
N4 C16 C15 110.66(10) . . ?
N4 C16 H16A 109.5 . . ?
C15 C16 H16A 109.5 . . ?
N4 C16 H16B 109.5 . . ?
C15 C16 H16B 109.5 . . ?
H16A C16 H16B 108.1 . . ?
N4 C17 H17A 109.5 . . ?
N4 C17 H17B 109.5 . . ?
H17A C17 H17B 109.5 . . ?
N4 C17 H17C 109.5 . . ?
H17A C17 H17C 109.5 . . ?
H17B C17 H17C 109.5 . . ?
O1 C18 C20 123.07(10) . . ?
O1 C18 C19 117.76(10) . . ?
C20 C18 C19 119.18(11) . . ?
C20 C19 C18 120.65(11) 2_676 . ?
C20 C19 H19 119.7 2_676 . ?
C18 C19 H19 119.7 . . ?
C19 C20 C18 120.17(10) 2_676 . ?
C19 C20 H20 119.9 2_676 . ?
C18 C20 H20 119.9 . . ?
O2 C21 C23 122.05(11) . . ?
O2 C21 C22 119.00(11) . . ?
C23 C21 C22 118.94(10) . . ?
C21 C22 C23 120.78(11) . 2_665 ?
C21 C22 H22 119.6 . . ?
C23 C22 H22 119.6 2_665 . ?
C21 C23 C22 120.28(11) . 2_665 ?
C21 C23 H23 119.9 . . ?
C22 C23 H23 119.9 2_665 . ?
C25 C24 C29 119.81(17) . . ?
C25 C24 H24 120.1 . . ?
C29 C24 H24 120.1 . . ?
C26 C25 C24 119.35(16) . . ?
C26 C25 H25 120.3 . . ?
C24 C25 H25 120.3 . . ?
C25 C26 C27 120.59(15) . . ?
C25 C26 H26 119.7 . . ?
C27 C26 H26 119.7 . . ?
C28 C27 C26 120.42(16) . . ?
C28 C27 H27 119.8 . . ?
C26 C27 H27 119.8 . . ?
C29 C28 C27 119.95(17) . . ?
C29 C28 H28 120.0 . . ?
C27 C28 H28 120.0 . . ?
C28 C29 C24 119.88(17) . . ?
C28 C29 H29 120.1 . . ?
C24 C29 H29 120.1 . . ?
C31 C30 C35 120.16(15) . . ?
C31 C30 H30 119.9 . . ?
C35 C30 H30 119.9 . . ?
C32 C31 C30 120.23(15) . . ?
C32 C31 H31 119.9 . . ?
C30 C31 H31 119.9 . . ?
C31 C32 C33 119.83(15) . . ?
C31 C32 H32 120.1 . . ?
C33 C32 H32 120.1 . . ?
C32 C33 C34 120.14(16) . . ?
C32 C33 H33 119.9 . . ?
C34 C33 H33 119.9 . . ?
C35 C34 C33 119.68(16) . . ?
C35 C34 H34 120.2 . . ?
C33 C34 H34 120.2 . . ?
C34 C35 C30 119.95(15) . . ?
C34 C35 H35 120.0 . . ?
C30 C35 H35 120.0 . . ?
C9 N1 C1 112.82(9) . . ?
C9 N1 H1N 112.4(11) . . ?
C1 N1 H1N 111.8(11) . . ?
C7 N2 C6 123.03(9) . . ?
C7 N3 C13 121.05(9) . . ?
C7 N3 C15 123.24(9) . . ?
C13 N3 C15 110.92(9) . . ?
C14 N4 C17 109.02(10) . . ?
C14 N4 C16 109.58(9) . . ?
C17 N4 C16 109.43(10) . . ?
C18 O1 H1O 110.6(14) . . ?
C21 O2 H2O 111.7(14) . . ?
C9 S1 C10 91.96(5) . . ?

loop_
_geom_bond_atom_site_label_1
_geom_bond_atom_site_label_2
_geom_bond_distance
_geom_bond_site_symmetry_2
_geom_bond_publ_flag
C1 C2 1.3947(16) . ?
C1 C6 1.4042(15) . ?
C1 N1 1.4275(15) . ?
C2 C3 1.3898(18) . ?
C2 H2 0.9500 . ?
C3 C4 1.3890(18) . ?
C3 H3 0.9500 . ?
C4 C5 1.3922(16) . ?
C4 H4 0.9500 . ?
C5 C6 1.3979(16) . ?
C5 H5 0.9500 . ?
C6 N2 1.4179(14) . ?
C7 N2 1.3021(15) . ?
C7 N3 1.3730(14) . ?
C7 C8 1.4750(15) . ?
C8 C9 1.3717(15) . ?
C8 C11 1.4405(15) . ?
C9 N1 1.3998(15) . ?
C9 S1 1.7329(11) . ?
C10 C11 1.3580(16) . ?
C10 C12 1.4986(16) . ?
C10 S1 1.7435(12) . ?
C11 H11 0.9500 . ?
C12 H12A 0.9800 . ?
C12 H12B 0.9800 . ?
C12 H12C 0.9800 . ?
C13 N3 1.4612(14) . ?
C13 C14 1.5227(16) . ?
C13 H13A 0.9900 . ?
C13 H13B 0.9900 . ?
C14 N4 1.4734(15) . ?
C14 H14A 0.9900 . ?
C14 H14B 0.9900 . ?
C15 N3 1.4658(14) . ?
C15 C16 1.5168(16) . ?
C15 H15A 0.9900 . ?
C15 H15B 0.9900 . ?
C16 N4 1.4777(15) . ?
C16 H16A 0.9900 . ?
C16 H16B 0.9900 . ?
C17 N4 1.4760(15) . ?
C17 H17A 0.9800 . ?
C17 H17B 0.9800 . ?
C17 H17C 0.9800 . ?
C18 O1 1.3672(14) . ?
C18 C20 1.3916(16) . ?
C18 C19 1.3950(16) . ?
C19 C20 1.3909(16) 2_676 ?
C19 H19 0.9500 . ?
C20 H20 0.9500 . ?
C21 O2 1.3747(13) . ?
C21 C23 1.3886(17) . ?
C21 C22 1.3909(17) . ?
C22 C23 1.3932(16) 2_665 ?
C22 H22 0.9500 . ?
C23 H23 0.9500 . ?
C24 C25 1.383(3) . ?
C24 C29 1.396(3) . ?
C24 H24 0.9500 . ?
C25 C26 1.371(2) . ?
C25 H25 0.9500 . ?
C26 C27 1.373(2) . ?
C26 H26 0.9500 . ?
C27 C28 1.371(2) . ?
C27 H27 0.9500 . ?
C28 C29 1.368(3) . ?
C28 H28 0.9500 . ?
C29 H29 0.9500 . ?
C30 C31 1.377(2) . ?
C30 C35 1.380(3) . ?
C30 H30 0.9500 . ?
C31 C32 1.376(2) . ?
C31 H31 0.9500 . ?
C32 C33 1.381(2) . ?
C32 H32 0.9500 . ?
C33 C34 1.387(3) . ?
C33 H33 0.9500 . ?
C34 C35 1.380(3) . ?
C34 H34 0.9500 . ?
C35 H35 0.9500 . ?
N1 H1N 0.873(17) . ?
O1 H1O 0.85(2) . ?
O2 H2O 0.87(2) . ?

loop_
_geom_torsion_atom_site_label_1
_geom_torsion_atom_site_label_2
_geom_torsion_atom_site_label_3
_geom_torsion_atom_site_label_4
_geom_torsion
_geom_torsion_site_symmetry_1
_geom_torsion_site_symmetry_2
_geom_torsion_site_symmetry_3
_geom_torsion_site_symmetry_4
_geom_torsion_publ_flag
C6 C1 C2 C3 -0.19(17) . . . . ?
N1 C1 C2 C3 179.93(11) . . . . ?
C1 C2 C3 C4 -0.48(18) . . . . ?
C2 C3 C4 C5 -0.09(18) . . . . ?
C3 C4 C5 C6 1.36(18) . . . . ?
C4 C5 C6 C1 -1.99(17) . . . . ?
C4 C5 C6 N2 -176.43(10) . . . . ?
C2 C1 C6 C5 1.39(16) . . . . ?
N1 C1 C6 C5 -178.73(10) . . . . ?
C2 C1 C6 N2 175.36(10) . . . . ?
N1 C1 C6 N2 -4.76(16) . . . . ?
N2 C7 C8 C9 -38.19(16) . . . . ?
N3 C7 C8 C9 144.11(11) . . . . ?
N2 C7 C8 C11 144.88(12) . . . . ?
N3 C7 C8 C11 -32.81(16) . . . . ?
C11 C8 C9 N1 -174.10(10) . . . . ?
C7 C8 C9 N1 8.54(17) . . . . ?
C11 C8 C9 S1 2.02(12) . . . . ?
C7 C8 C9 S1 -175.34(8) . . . . ?
C12 C10 C11 C8 -179.64(12) . . . . ?
S1 C10 C11 C8 1.17(13) . . . . ?
C9 C8 C11 C10 -2.09(14) . . . . ?
C7 C8 C11 C10 175.06(10) . . . . ?
N3 C13 C14 N4 -56.21(12) . . . . ?
N3 C15 C16 N4 59.05(12) . . . . ?
O1 C18 C19 C20 179.68(11) . . . 2_676 ?
C20 C18 C19 C20 -0.33(19) . . . 2_676 ?
O1 C18 C20 C19 -179.69(11) . . . 2_676 ?
C19 C18 C20 C19 0.32(19) . . . 2_676 ?
O2 C21 C22 C23 -179.71(11) . . . 2_665 ?
C23 C21 C22 C23 -0.4(2) . . . 2_665 ?
O2 C21 C23 C22 179.69(11) . . . 2_665 ?
C22 C21 C23 C22 0.4(2) . . . 2_665 ?
C29 C24 C25 C26 0.1(3) . . . . ?
C24 C25 C26 C27 -0.3(2) . . . . ?
C25 C26 C27 C28 0.1(2) . . . . ?
C26 C27 C28 C29 0.3(3) . . . . ?
C27 C28 C29 C24 -0.5(3) . . . . ?
C25 C24 C29 C28 0.3(3) . . . . ?
C35 C30 C31 C32 -0.7(2) . . . . ?
C30 C31 C32 C33 -0.2(3) . . . . ?
C31 C32 C33 C34 0.8(3) . . . . ?
C32 C33 C34 C35 -0.5(3) . . . . ?
C33 C34 C35 C30 -0.5(3) . . . . ?
C31 C30 C35 C34 1.1(2) . . . . ?
C8 C9 N1 C1 56.07(15) . . . . ?
S1 C9 N1 C1 -119.66(10) . . . . ?
C2 C1 N1 C9 120.23(11) . . . . ?
C6 C1 N1 C9 -59.65(13) . . . . ?
N3 C7 N2 C6 169.43(10) . . . . ?
C8 C7 N2 C6 -8.21(16) . . . . ?
C5 C6 N2 C7 -138.38(11) . . . . ?
C1 C6 N2 C7 47.59(16) . . . . ?
N2 C7 N3 C13 -5.25(15) . . . . ?
C8 C7 N3 C13 172.59(10) . . . . ?
N2 C7 N3 C15 148.02(11) . . . . ?
C8 C7 N3 C15 -34.13(15) . . . . ?
C14 C13 N3 C7 -145.58(10) . . . . ?
C14 C13 N3 C15 58.17(12) . . . . ?
C16 C15 N3 C7 143.92(10) . . . . ?
C16 C15 N3 C13 -60.44(12) . . . . ?
C13 C14 N4 C17 175.08(10) . . . . ?
C13 C14 N4 C16 55.34(12) . . . . ?
C15 C16 N4 C14 -56.10(12) . . . . ?
C15 C16 N4 C17 -175.58(10) . . . . ?
C8 C9 S1 C10 -1.19(9) . . . . ?
N1 C9 S1 C10 175.09(10) . . . . ?
C11 C10 S1 C9 -0.01(9) . . . . ?
C12 C10 S1 C9 -179.29(10) . . . . ?
